data_4313929
loop_
_publ_author_name
'Sergei V. Ivanov'
'Jennifer A. Davis'
'Susie M. Miller'
'Oren P. Anderson'
'Steven H. Strauss'

_publ_section_title
;
 Synthesis and Characterization of
 Ammonioundecafluoro-closo-dodecaborates(1-). New Superweak Anions
;
_journal_name_full 'Inorganic Chemistry'
_journal_page_first 4489
_journal_page_last 4491
_journal_paper_doi 10.1021/ic0344160
_journal_volume 42
_journal_year 2003
_chemical_formula_sum 'C22 H24 B12 F11 N'
_chemical_formula_weight 641.14
_chemical_name_systematic
; 
 ? 
;
_space_group_IT_number 14
_symmetry_cell_setting monoclinic
_symmetry_space_group_name_Hall '-P 2ybc'
_symmetry_space_group_name_H-M 'P 1 21/c 1'
_atom_sites_solution_hydrogens geom
_atom_sites_solution_primary direct
_atom_sites_solution_secondary difmap
_audit_creation_method SHELXL
_cell_angle_alpha 90.00
_cell_angle_beta 91.459(4)
_cell_angle_gamma 90.00
_cell_formula_units_Z 8
_cell_length_a 18.053(3)
_cell_length_b 33.139(5)
_cell_length_c 9.600(2)
_cell_measurement_temperature 173(2)
_cell_volume 5741.4(18)
_computing_cell_refinement 'Bruker SMART'
_computing_data_collection 'Bruker SMART'
_computing_data_reduction 'Bruker SHELXTL'
_computing_molecular_graphics 'Bruker SHELXTL'
_computing_publication_material 'Bruker SHELXTL'
_computing_structure_refinement 'SHELXL-93 (Sheldrick, 1993)'
_computing_structure_solution 'SHELXS-86 (Sheldrick, 1990)'
_diffrn_ambient_temperature 173(2)
_diffrn_measurement_method 'phi and omega scans'
_diffrn_radiation_monochromator graphite
_diffrn_radiation_source 'fine-focus sealed tube'
_diffrn_radiation_type MoK\a
_diffrn_radiation_wavelength 0.71073
_diffrn_reflns_av_R_equivalents 0.0734
_diffrn_reflns_av_sigmaI/netI 0.1203
_diffrn_reflns_limit_h_max 19
_diffrn_reflns_limit_h_min -20
_diffrn_reflns_limit_k_max 25
_diffrn_reflns_limit_k_min -36
_diffrn_reflns_limit_l_max 9
_diffrn_reflns_limit_l_min -10
_diffrn_reflns_number 26968
_diffrn_reflns_theta_max 23.31
_diffrn_reflns_theta_min 1.13
_exptl_absorpt_coefficient_mu 0.130
_exptl_absorpt_correction_type none
_exptl_crystal_colour 'clear yello'
_exptl_crystal_density_diffrn 1.483
_exptl_crystal_description 'thick plate'
_exptl_crystal_F_000 2576
_exptl_crystal_size_max 0.30
_exptl_crystal_size_mid 0.35
_exptl_crystal_size_min 0.4
_refine_diff_density_max 0.451
_refine_diff_density_min -0.213
_refine_diff_density_rms 0.048
_refine_ls_extinction_method none
_refine_ls_goodness_of_fit_all 0.686
_refine_ls_goodness_of_fit_obs 0.786
_refine_ls_matrix_type full
_refine_ls_number_parameters 829
_refine_ls_number_reflns 8277
_refine_ls_number_restraints 0
_refine_ls_restrained_S_all 0.686
_refine_ls_restrained_S_obs 0.786
_refine_ls_R_factor_all 0.1138
_refine_ls_R_factor_obs 0.0450
_refine_ls_shift/esd_max 0.032
_refine_ls_shift/esd_mean 0.005
_refine_ls_structure_factor_coef Fsqd
_refine_ls_weighting_details 'w=1/[\s^2^(Fo^2^)+(0.1000P)^2^+0.0000P] where P=(Fo^2^+2Fc^2^)/3'
_refine_ls_weighting_scheme calc
_refine_ls_wR_factor_all 0.1432
_refine_ls_wR_factor_obs 0.1100
_reflns_number_observed 4107
_reflns_number_total 8277
_reflns_observed_criterion >2sigma(I)
_cod_data_source_file ic0344160si20030419_114042.cif
_cod_data_source_block s70
_cod_depositor_comments
;
The following automatic conversions were performed:

'_symmetry_cell_setting' value 'Monoclinic' changed to 'monoclinic'
according to the built-in table from CIF Core dictionary named
'cif_core.dic' version 2.4.1 from 2010-06-29.

Automatic conversion script
Id: cif_fix_values 1646 2011-03-28 12:23:43Z adriana 

The following automatic conversions were performed:

'_refine_ls_weighting_scheme' value 'calc
w=1/[\s^2^(Fo^2^)+(0.1000P)^2^+0.0000P] where P=(Fo^2^+2Fc^2^)/3' was
changed to 'calc'. New tag '_refine_ls_weighting_details' was
created. The value of the new tag was set to
'w=1/[\s^2^(Fo^2^)+(0.1000P)^2^+0.0000P] where P=(Fo^2^+2Fc^2^)/3'.

Automatic conversion script
Id: cif_fix_values 3143 2015-03-26 13:38:13Z robertas 
;
_cod_original_cell_volume 5741.7(17)
_cod_database_code 4313929

loop_
_symmetry_equiv_pos_as_xyz
'x, y, z'
'-x, y+1/2, -z+1/2'
'-x, -y, -z'
'x, -y-1/2, z-1/2'

loop_
_atom_site_aniso_label
_atom_site_aniso_U_11
_atom_site_aniso_U_22
_atom_site_aniso_U_33
_atom_site_aniso_U_23
_atom_site_aniso_U_13
_atom_site_aniso_U_12
C1 0.045(3) 0.020(2) 0.035(3) -0.006(2) 0.011(2) 0.005(2)
C2 0.033(2) 0.030(2) 0.034(3) -0.002(2) 0.006(2) 0.001(2)
C3 0.038(3) 0.038(2) 0.041(3) -0.005(2) 0.007(2) 0.005(2)
C4 0.037(3) 0.055(3) 0.060(4) -0.023(3) 0.003(2) 0.000(2)
C5 0.045(3) 0.072(4) 0.040(3) -0.004(3) -0.003(2) 0.012(3)
C6 0.047(3) 0.062(3) 0.048(3) 0.015(2) -0.001(3) 0.004(3)
C7 0.040(3) 0.048(3) 0.038(3) 0.002(2) 0.006(2) -0.005(2)
C8 0.034(2) 0.025(2) 0.033(3) 0.001(2) 0.002(2) -0.005(2)
C9 0.040(3) 0.035(2) 0.027(3) 0.001(2) 0.004(2) 0.001(2)
C10 0.039(3) 0.041(3) 0.033(3) 0.002(2) 0.007(2) -0.002(2)
C11 0.038(3) 0.045(3) 0.044(3) 0.010(2) 0.004(2) -0.006(2)
C12 0.054(3) 0.044(3) 0.041(3) -0.006(2) -0.004(2) -0.014(2)
C13 0.053(3) 0.037(2) 0.033(3) -0.005(2) 0.006(2) -0.007(2)
C14 0.045(3) 0.027(2) 0.029(3) -0.005(2) 0.007(2) -0.005(2)
C15 0.048(3) 0.033(2) 0.039(3) -0.006(2) 0.007(2) -0.003(2)
C16 0.058(3) 0.042(3) 0.046(3) -0.002(2) 0.022(3) -0.014(2)
C17 0.080(4) 0.038(3) 0.040(3) 0.002(2) 0.016(3) -0.012(3)
C18 0.062(3) 0.044(3) 0.035(3) 0.002(2) 0.003(2) -0.009(2)
C19 0.050(3) 0.034(2) 0.027(3) -0.004(2) 0.003(2) -0.008(2)
C39 0.095(5) 0.190(7) 0.070(5) 0.044(4) -0.001(4) -0.089(5)
C40 0.076(4) 0.106(4) 0.066(4) 0.048(3) 0.019(3) 0.027(3)
C41 0.182(6) 0.074(4) 0.073(5) 0.012(3) 0.087(4) 0.022(4)
C42 0.070(4) 0.108(4) 0.074(4) 0.009(3) -0.008(3) 0.040(3)
C43 0.069(3) 0.075(3) 0.046(3) 0.013(3) -0.003(3) -0.014(3)
C44 0.117(4) 0.056(3) 0.061(4) -0.002(3) -0.046(3) -0.022(3)
F2 0.053(2) 0.0363(13) 0.065(2) -0.0065(12) 0.0027(13) -0.0151(11)
F3 0.0520(15) 0.0387(14) 0.083(2) 0.0136(13) 0.0228(13) 0.0173(11)
F4 0.0430(15) 0.065(2) 0.065(2) 0.0189(13) -0.0195(13) -0.0105(12)
F5 0.064(2) 0.0414(14) 0.037(2) -0.0116(11) 0.0075(12) -0.0009(11)
F6 0.0281(14) 0.0459(14) 0.067(2) 0.0029(12) 0.0036(11) 0.0052(10)
F7 0.075(2) 0.057(2) 0.043(2) -0.0007(12) -0.0164(14) -0.0123(13)
F8 0.097(2) 0.0447(15) 0.064(2) -0.0205(13) 0.037(2) -0.0009(14)
F9 0.036(2) 0.068(2) 0.096(2) 0.0117(15) 0.0289(14) 0.0120(12)
F10 0.0441(14) 0.0497(15) 0.060(2) 0.0027(12) 0.0013(12) -0.0180(12)
F11 0.0551(15) 0.0323(13) 0.042(2) 0.0039(10) 0.0001(11) 0.0029(11)
F12 0.073(2) 0.057(2) 0.045(2) 0.0031(12) 0.0240(14) -0.0071(13)
F22 0.102(2) 0.057(2) 0.103(3) -0.031(2) -0.043(2) 0.041(2)
F23 0.081(2) 0.059(2) 0.064(2) 0.0203(14) -0.0237(15) -0.0361(14)
F24 0.0455(14) 0.073(2) 0.046(2) -0.0057(13) 0.0085(12) 0.0098(12)
F25 0.068(2) 0.0395(14) 0.052(2) -0.0002(12) -0.0138(13) -0.0191(12)
F26 0.030(2) 0.139(3) 0.071(2) -0.009(2) 0.0002(13) 0.0030(15)
F27 0.060(2) 0.160(3) 0.062(2) -0.042(2) 0.005(2) 0.037(2)
F28 0.094(2) 0.044(2) 0.077(2) -0.0217(14) -0.036(2) 0.0055(14)
F29 0.0338(15) 0.071(2) 0.059(2) 0.0083(13) -0.0097(12) -0.0058(12)
F210 0.079(2) 0.0339(14) 0.059(2) 0.0003(12) -0.0181(14) 0.0077(13)
F211 0.072(2) 0.120(2) 0.055(2) 0.028(2) -0.0033(15) -0.047(2)
F212 0.063(2) 0.065(2) 0.038(2) -0.0028(12) -0.0035(13) -0.0027(13)
N1 0.038(2) 0.041(2) 0.041(2) 0.008(2) 0.010(2) 0.002(2)
N2 0.039(2) 0.038(2) 0.047(3) 0.004(2) -0.012(2) -0.004(2)
B1 0.030(3) 0.031(3) 0.034(3) 0.002(2) 0.005(2) -0.001(2)
B2 0.038(3) 0.031(3) 0.042(3) -0.005(2) 0.009(2) -0.008(2)
B3 0.038(3) 0.031(3) 0.054(4) 0.006(2) 0.014(3) 0.006(2)
B4 0.025(3) 0.046(3) 0.045(4) 0.011(2) -0.003(2) 0.003(2)
B5 0.037(3) 0.029(3) 0.033(3) -0.005(2) 0.002(2) 0.001(2)
B6 0.025(3) 0.035(3) 0.043(3) 0.000(2) 0.001(2) 0.002(2)
B7 0.047(3) 0.037(3) 0.032(3) -0.004(2) -0.004(3) -0.002(2)
B8 0.054(3) 0.033(3) 0.046(4) -0.007(2) 0.018(3) 0.002(2)
B9 0.035(3) 0.047(3) 0.050(4) 0.004(3) 0.015(3) 0.004(2)
B10 0.028(3) 0.038(3) 0.040(3) 0.001(2) 0.001(2) -0.004(2)
B11 0.038(3) 0.025(3) 0.036(3) 0.000(2) 0.004(2) 0.003(2)
B12 0.044(3) 0.035(3) 0.041(3) -0.001(2) 0.016(3) -0.007(2)
B21 0.030(3) 0.035(3) 0.040(3) -0.002(2) -0.007(2) 0.000(2)
B22 0.063(4) 0.041(3) 0.057(4) -0.019(3) -0.021(3) 0.019(3)
B23 0.045(3) 0.034(3) 0.046(4) 0.007(2) -0.011(3) -0.011(2)
B24 0.035(3) 0.039(3) 0.039(3) 0.000(2) 0.004(2) 0.006(2)
B25 0.041(3) 0.033(3) 0.039(3) 0.001(2) -0.002(2) -0.010(2)
B26 0.024(3) 0.087(4) 0.046(4) -0.013(3) 0.003(2) -0.001(3)
B27 0.043(3) 0.084(4) 0.051(4) -0.021(3) 0.003(3) 0.021(3)
B28 0.052(3) 0.036(3) 0.051(4) -0.012(3) -0.017(3) 0.003(2)
B29 0.029(3) 0.043(3) 0.043(3) 0.001(2) -0.006(2) -0.004(2)
B210 0.048(3) 0.033(3) 0.036(3) 0.000(2) -0.005(2) 0.002(2)
B211 0.044(3) 0.066(4) 0.041(4) 0.006(3) 0.001(3) -0.019(3)
B212 0.040(3) 0.045(3) 0.033(3) -0.003(2) -0.001(2) 0.000(2)
C20 0.026(2) 0.044(3) 0.038(3) 0.005(2) -0.005(2) 0.002(2)
C21 0.027(2) 0.040(3) 0.042(3) 0.003(2) 0.002(2) 0.000(2)
C22 0.046(3) 0.040(3) 0.046(3) -0.003(2) 0.004(2) -0.007(2)
C23 0.055(3) 0.065(3) 0.045(3) -0.002(3) 0.010(2) -0.009(3)
C24 0.058(3) 0.087(4) 0.056(4) -0.023(3) 0.018(3) 0.002(3)
C25 0.067(4) 0.062(3) 0.084(5) -0.010(3) 0.007(3) 0.033(3)
C26 0.055(3) 0.051(3) 0.051(3) 0.003(2) 0.005(2) 0.012(2)
C27 0.043(3) 0.030(2) 0.033(3) 0.002(2) -0.004(2) -0.001(2)
C28 0.044(3) 0.038(3) 0.035(3) 0.006(2) -0.001(2) -0.009(2)
C29 0.052(3) 0.047(3) 0.041(3) 0.002(2) -0.005(2) -0.014(2)
C30 0.071(3) 0.036(3) 0.037(3) 0.002(2) -0.010(2) -0.001(3)
C31 0.052(3) 0.038(3) 0.039(3) 0.001(2) 0.000(2) 0.011(2)
C32 0.039(3) 0.044(3) 0.038(3) 0.000(2) -0.001(2) 0.000(2)
C33 0.030(2) 0.031(2) 0.042(3) 0.000(2) -0.001(2) 0.000(2)
C34 0.041(3) 0.040(3) 0.049(3) -0.001(2) 0.002(2) -0.003(2)
C35 0.049(3) 0.040(3) 0.061(4) 0.005(2) 0.003(3) -0.016(2)
C36 0.042(3) 0.061(3) 0.056(4) 0.016(3) 0.008(2) -0.011(2)
C37 0.050(3) 0.056(3) 0.043(3) 0.000(2) 0.010(2) -0.005(2)
C38 0.043(3) 0.040(2) 0.044(3) -0.001(2) 0.001(2) -0.004(2)

loop_
_atom_site_label
_atom_site_type_symbol
_atom_site_fract_x
_atom_site_fract_y
_atom_site_fract_z
_atom_site_U_iso_or_equiv
_atom_site_thermal_displace_type
_atom_site_occupancy
_atom_site_calc_flag
_atom_site_refinement_flags
_atom_site_disorder_group
C1 C 0.2715(2) 0.49173(10) 0.2642(4) 0.0334(10) Uani 1 d . .
C2 C 0.3213(2) 0.49148(11) 0.3848(4) 0.0325(10) Uani 1 d . .
C3 C 0.3698(2) 0.52396(11) 0.4106(4) 0.0390(10) Uani 1 d . .
H3A H 0.3715(2) 0.54579(11) 0.3466(4) 0.047 Uiso 1 calc R .
C4 C 0.4149(2) 0.52417(13) 0.5287(5) 0.0503(12) Uani 1 d . .
H4A H 0.4463(2) 0.54659(13) 0.5480(5) 0.060 Uiso 1 calc R .
C5 C 0.4143(2) 0.49168(15) 0.6187(5) 0.0525(12) Uani 1 d . .
H5A H 0.4460(2) 0.49176(15) 0.6992(5) 0.063 Uiso 1 calc R .
C6 C 0.3684(2) 0.45917(14) 0.5934(5) 0.0526(12) Uani 1 d . .
H6A H 0.3693(2) 0.43669(14) 0.6548(5) 0.063 Uiso 1 calc R .
C7 C 0.3215(2) 0.45944(12) 0.4795(4) 0.0419(11) Uani 1 d . .
H7A H 0.2885(2) 0.43745(12) 0.4643(4) 0.050 Uiso 1 calc R .
C8 C 0.1972(2) 0.47539(10) 0.2758(4) 0.0309(9) Uani 1 d . .
C9 C 0.1591(2) 0.48095(10) 0.3994(4) 0.0341(10) Uani 1 d . .
H9A H 0.1825(2) 0.49468(10) 0.4755(4) 0.041 Uiso 1 calc R .
C10 C 0.0878(2) 0.46662(11) 0.4115(4) 0.0375(10) Uani 1 d . .
H10A H 0.0621(2) 0.47057(11) 0.4956(4) 0.045 Uiso 1 calc R .
C11 C 0.0540(2) 0.44663(11) 0.3019(5) 0.0422(11) Uani 1 d . .
H11A H 0.0052(2) 0.43633(11) 0.3109(5) 0.051 Uiso 1 calc R .
C12 C 0.0904(2) 0.44146(12) 0.1793(5) 0.0464(11) Uani 1 d . .
H12A H 0.0663(2) 0.42803(12) 0.1034(5) 0.056 Uiso 1 calc R .
C13 C 0.1618(2) 0.45561(11) 0.1655(4) 0.0410(11) Uani 1 d . .
H13A H 0.1866(2) 0.45181(11) 0.0804(4) 0.049 Uiso 1 calc R .
C14 C 0.2950(2) 0.50946(10) 0.1360(4) 0.0335(10) Uani 1 d . .
C15 C 0.3705(2) 0.51041(11) 0.1019(4) 0.0397(11) Uani 1 d . .
H15A H 0.4062(2) 0.49726(11) 0.1605(4) 0.048 Uiso 1 calc R .
C16 C 0.3926(3) 0.53032(12) -0.0157(5) 0.0480(12) Uani 1 d . .
H16A H 0.4435(3) 0.53090(12) -0.0386(5) 0.058 Uiso 1 calc R .
C17 C 0.3409(3) 0.54928(12) -0.0996(5) 0.0528(13) Uani 1 d . .
H17A H 0.3567(3) 0.56321(12) -0.1801(5) 0.063 Uiso 1 calc R .
C18 C 0.2662(3) 0.54862(12) -0.0698(4) 0.0466(11) Uani 1 d . .
H18A H 0.2313(3) 0.56205(12) -0.1291(4) 0.056 Uiso 1 calc R .
C19 C 0.2432(2) 0.52843(11) 0.0461(4) 0.0370(10) Uani 1 d . .
H19A H 0.1919(2) 0.52728(11) 0.0656(4) 0.044 Uiso 1 calc R .
C39 C 0.3249(3) 0.6997(2) 0.2525(6) 0.119(3) Uani 1 d . .
H39A H 0.3614(3) 0.6838(2) 0.3065(6) 0.178 Uiso 1 calc R .
H39B H 0.3115(3) 0.7237(2) 0.3056(6) 0.178 Uiso 1 calc R .
H39C H 0.3462(3) 0.7079(2) 0.1640(6) 0.178 Uiso 1 calc R .
C40 C 0.2052(3) 0.7009(2) 0.1431(5) 0.082(2) Uani 1 d . .
H40A H 0.1600(3) 0.6855(2) 0.1211(5) 0.124 Uiso 1 calc R .
H40B H 0.2281(3) 0.7094(2) 0.0565(5) 0.124 Uiso 1 calc R .
H40C H 0.1926(3) 0.7247(2) 0.1982(5) 0.124 Uiso 1 calc R .
C41 C 0.2781(4) 0.6418(2) 0.1285(6) 0.108(2) Uani 1 d . .
H41A H 0.2344(4) 0.6249(2) 0.1093(6) 0.162 Uiso 1 calc R .
H41B H 0.3175(4) 0.6253(2) 0.1718(6) 0.162 Uiso 1 calc R .
H41C H 0.2955(4) 0.6532(2) 0.0411(6) 0.162 Uiso 1 calc R .
C42 C 0.5317(3) 0.3065(2) 0.3204(6) 0.084(2) Uani 1 d . .
H42A H 0.5710(3) 0.3178(2) 0.2635(6) 0.126 Uiso 1 calc R .
H42B H 0.5172(3) 0.2800(2) 0.2840(6) 0.126 Uiso 1 calc R .
H42C H 0.5498(3) 0.3038(2) 0.4170(6) 0.126 Uiso 1 calc R .
C43 C 0.4079(3) 0.31495(14) 0.4023(5) 0.0634(14) Uani 1 d . .
H43A H 0.3637(3) 0.33209(14) 0.4018(5) 0.095 Uiso 1 calc R .
H43B H 0.4271(3) 0.31186(14) 0.4981(5) 0.095 Uiso 1 calc R .
H43C H 0.3951(3) 0.28838(14) 0.3639(5) 0.095 Uiso 1 calc R .
C44 C 0.4884(3) 0.37241(13) 0.3893(5) 0.079(2) Uani 1 d . .
H44A H 0.4466(3) 0.39127(13) 0.3877(5) 0.118 Uiso 1 calc R .
H44B H 0.5304(3) 0.38467(13) 0.3425(5) 0.118 Uiso 1 calc R .
H44C H 0.5027(3) 0.36621(13) 0.4861(5) 0.118 Uiso 1 calc R .
F2 F 0.29719(12) 0.70973(6) 0.5548(3) 0.0514(7) Uani 1 d . .
F3 F 0.13260(12) 0.72442(6) 0.4177(3) 0.0575(7) Uani 1 d . .
F4 F 0.08491(12) 0.64172(7) 0.2480(3) 0.0581(7) Uani 1 d . .
F5 F 0.21565(12) 0.57639(6) 0.2884(2) 0.0471(6) Uani 1 d . .
F6 F 0.35006(11) 0.61935(6) 0.4685(2) 0.0470(6) Uani 1 d . .
F7 F 0.28784(13) 0.63776(7) 0.7731(3) 0.0585(7) Uani 1 d . .
F8 F 0.15292(14) 0.70234(7) 0.7389(3) 0.0682(8) Uani 1 d . .
F9 F 0.02113(12) 0.66122(7) 0.5533(3) 0.0660(8) Uani 1 d . .
F10 F 0.07454(12) 0.57021(6) 0.4733(2) 0.0514(7) Uani 1 d . .
F11 F 0.23725(12) 0.55579(6) 0.6072(2) 0.0431(6) Uani 1 d . .
F12 F 0.11603(13) 0.60622(7) 0.7786(2) 0.0579(7) Uani 1 d . .
F22 F 0.4817(2) 0.27002(7) 0.0426(3) 0.0881(10) Uani 1 d . .
F23 F 0.31625(14) 0.28926(7) 0.1579(3) 0.0682(8) Uani 1 d . .
F24 F 0.30994(12) 0.38542(7) 0.2318(2) 0.0546(7) Uani 1 d . .
F25 F 0.46564(13) 0.42610(6) 0.1539(2) 0.0536(7) Uani 1 d . .
F26 F 0.57360(13) 0.35553(9) 0.0405(3) 0.0800(9) Uani 1 d . .
F27 F 0.49749(14) 0.31940(10) -0.2430(3) 0.0938(10) Uani 1 d . .
F28 F 0.33881(15) 0.27908(7) -0.1627(3) 0.0723(8) Uani 1 d . .
F29 F 0.23512(12) 0.34908(7) -0.0484(3) 0.0547(7) Uani 1 d . .
F210 F 0.32473(13) 0.43315(6) -0.0563(3) 0.0578(7) Uani 1 d . .
F211 F 0.48832(14) 0.41545(9) -0.1747(3) 0.0825(9) Uani 1 d . .
F212 F 0.34438(13) 0.36775(7) -0.3045(3) 0.0553(7) Uani 1 d . .
N1 N 0.2582(2) 0.67498(9) 0.2249(3) 0.0399(9) Uani 1 d . .
N2 N 0.4661(2) 0.33412(9) 0.3151(3) 0.0413(9) Uani 1 d . .
B1 B 0.2240(2) 0.65837(12) 0.3630(5) 0.0320(11) Uani 1 d . .
B2 B 0.2472(2) 0.67830(13) 0.5321(5) 0.0369(12) Uani 1 d . .
B3 B 0.1571(3) 0.68627(13) 0.4581(5) 0.0408(13) Uani 1 d . .
B4 B 0.1298(2) 0.64152(14) 0.3664(5) 0.0388(12) Uani 1 d . .
B5 B 0.2033(2) 0.60547(13) 0.3863(5) 0.0327(11) Uani 1 d . .
B6 B 0.2765(2) 0.62863(13) 0.4861(5) 0.0342(12) Uani 1 d . .
B7 B 0.2419(3) 0.63845(13) 0.6571(5) 0.0390(12) Uani 1 d . .
B8 B 0.1670(3) 0.67418(14) 0.6374(5) 0.0442(13) Uani 1 d . .
B9 B 0.0955(3) 0.65154(14) 0.5364(6) 0.0439(13) Uani 1 d . .
B10 B 0.1240(2) 0.60193(13) 0.4930(5) 0.0353(12) Uani 1 d . .
B11 B 0.2143(2) 0.59377(13) 0.5652(5) 0.0329(11) Uani 1 d . .
B12 B 0.1472(3) 0.62170(13) 0.6587(5) 0.0400(13) Uani 1 d . .
B21 B 0.4374(2) 0.34256(13) 0.1623(5) 0.0352(12) Uani 1 d . .
B22 B 0.4475(3) 0.30713(15) 0.0238(6) 0.054(2) Uani 1 d . .
B23 B 0.3576(3) 0.31756(13) 0.0875(5) 0.0417(13) Uani 1 d . .
B24 B 0.3525(2) 0.36992(13) 0.1266(5) 0.0377(12) Uani 1 d . .
B25 B 0.4387(3) 0.39257(13) 0.0840(5) 0.0377(12) Uani 1 d . .
B26 B 0.4976(3) 0.3537(2) 0.0203(6) 0.0524(15) Uani 1 d . .
B27 B 0.4557(3) 0.3342(2) -0.1359(6) 0.059(2) Uani 1 d . .
B28 B 0.3688(3) 0.31191(14) -0.0933(6) 0.0465(14) Uani 1 d . .
B29 B 0.3117(2) 0.35080(13) -0.0303(5) 0.0385(12) Uani 1 d . .
B210 B 0.3610(3) 0.39681(14) -0.0338(5) 0.0391(12) Uani 1 d . .
B211 B 0.4505(3) 0.3869(2) -0.0971(6) 0.0506(14) Uani 1 d . .
B212 B 0.3718(3) 0.36081(14) -0.1714(5) 0.0394(12) Uani 1 d . .
C20 C 0.1104(2) 0.35585(12) -0.2503(4) 0.0364(10) Uani 1 d . .
C21 C 0.1459(2) 0.33727(11) -0.3663(4) 0.0361(10) Uani 1 d . .
C22 C 0.1492(2) 0.35740(12) -0.4946(5) 0.0440(11) Uani 1 d . .
H22A H 0.1314(2) 0.38429(12) -0.5026(5) 0.053 Uiso 1 calc R .
C23 C 0.1777(2) 0.33874(14) -0.6076(5) 0.0548(13) Uani 1 d . .
H23A H 0.1781(2) 0.35213(14) -0.6951(5) 0.066 Uiso 1 calc R .
C24 C 0.2061(3) 0.3001(2) -0.5940(6) 0.0668(15) Uani 1 d . .
H24A H 0.2259(3) 0.2872(2) -0.6731(6) 0.080 Uiso 1 calc R .
C25 C 0.2062(3) 0.28008(15) -0.4686(6) 0.071(2) Uani 1 d . .
H25A H 0.2269(3) 0.25379(15) -0.4609(6) 0.085 Uiso 1 calc R .
C26 C 0.1760(2) 0.29837(13) -0.3537(5) 0.0522(12) Uani 1 d . .
H26A H 0.1757(2) 0.28467(13) -0.2668(5) 0.063 Uiso 1 calc R .
C27 C 0.1119(2) 0.39989(11) -0.2356(4) 0.0351(10) Uani 1 d . .
C28 C 0.1762(2) 0.42150(12) -0.2613(4) 0.0393(11) Uani 1 d . .
H28A H 0.2195(2) 0.40779(12) -0.2901(4) 0.047 Uiso 1 calc R .
C29 C 0.1771(2) 0.46298(13) -0.2449(4) 0.0471(11) Uani 1 d . .
H29A H 0.2217(2) 0.47763(13) -0.2574(4) 0.056 Uiso 1 calc R .
C30 C 0.1128(3) 0.48313(13) -0.2100(4) 0.0480(12) Uani 1 d . .
H30A H 0.1132(3) 0.51172(13) -0.2028(4) 0.058 Uiso 1 calc R .
C31 C 0.0495(2) 0.46264(12) -0.1862(4) 0.0432(11) Uani 1 d . .
H31A H 0.0061(2) 0.47699(12) -0.1624(4) 0.052 Uiso 1 calc R .
C32 C 0.0475(2) 0.42074(12) -0.1961(4) 0.0404(11) Uani 1 d . .
H32A H 0.0034(2) 0.40638(12) -0.1767(4) 0.048 Uiso 1 calc R .
C33 C 0.0720(2) 0.33178(11) -0.1498(4) 0.0341(10) Uani 1 d . .
C34 C 0.0358(2) 0.29580(11) -0.1896(5) 0.0433(11) Uani 1 d . .
H34A H 0.0389(2) 0.28632(11) -0.2827(5) 0.052 Uiso 1 calc R .
C35 C -0.0036(2) 0.27447(12) -0.0951(5) 0.0504(12) Uani 1 d . .
H35A H -0.0281(2) 0.25030(12) -0.1228(5) 0.060 Uiso 1 calc R .
C36 C -0.0080(2) 0.28793(14) 0.0410(5) 0.0529(12) Uani 1 d . .
H36A H -0.0366(2) 0.27320(14) 0.1054(5) 0.064 Uiso 1 calc R .
C37 C 0.0283(2) 0.32230(13) 0.0839(5) 0.0498(12) Uani 1 d . .
H37A H 0.0265(2) 0.33082(13) 0.1782(5) 0.060 Uiso 1 calc R .
C38 C 0.0673(2) 0.34421(12) -0.0108(5) 0.0422(11) Uani 1 d . .
H38A H 0.0917(2) 0.36829(12) 0.0185(5) 0.051 Uiso 1 calc R .

loop_
_atom_type_symbol
_atom_type_description
_atom_type_scat_dispersion_real
_atom_type_scat_dispersion_imag
_atom_type_scat_source
C C 0.0033 0.0016 'International Tables Vol C Tables 4.2.6.8 and 6.1.1.4'
H H 0.0000 0.0000 'International Tables Vol C Tables 4.2.6.8 and 6.1.1.4'
B B 0.0013 0.0007 'International Tables Vol C Tables 4.2.6.8 and 6.1.1.4'
N N 0.0061 0.0033 'International Tables Vol C Tables 4.2.6.8 and 6.1.1.4'
F F 0.0171 0.0103 'International Tables Vol C Tables 4.2.6.8 and 6.1.1.4'

loop_
_geom_angle_atom_site_label_1
_geom_angle_atom_site_label_2
_geom_angle_atom_site_label_3
_geom_angle
_geom_angle_site_symmetry_1
_geom_angle_site_symmetry_3
_geom_angle_publ_flag
C14 C1 C8 120.7(4) . . ?
C14 C1 C2 119.8(3) . . ?
C8 C1 C2 119.4(3) . . ?
C14 C1 F5 77.9(2) . . ?
C8 C1 F5 91.7(2) . . ?
C2 C1 F5 98.4(2) . . ?
C3 C2 C7 118.4(4) . . ?
C3 C2 C1 120.5(4) . . ?
C7 C2 C1 121.1(4) . . ?
C4 C3 C2 120.1(4) . . ?
C3 C4 C5 119.8(4) . . ?
C4 C5 C6 120.9(4) . . ?
C7 C6 C5 119.6(4) . . ?
C6 C7 C2 121.2(4) . . ?
C13 C8 C9 118.9(3) . . ?
C13 C8 C1 121.7(4) . . ?
C9 C8 C1 119.4(3) . . ?
C10 C9 C8 120.4(4) . . ?
C11 C10 C9 119.9(4) . . ?
C10 C11 C12 120.3(4) . . ?
C11 C12 C13 120.6(4) . . ?
C8 C13 C12 120.0(4) . . ?
C15 C14 C19 118.7(4) . . ?
C15 C14 C1 121.0(4) . . ?
C19 C14 C1 120.2(4) . . ?
C16 C15 C14 120.2(4) . . ?
C15 C16 C17 119.6(4) . . ?
C18 C17 C16 121.5(4) . . ?
C19 C18 C17 119.5(4) . . ?
C18 C19 C14 120.3(4) . . ?
B5 F5 C1 140.8(2) . . ?
B29 F29 C20 145.3(3) . . ?
C39 N1 C40 106.6(4) . . ?
C39 N1 C41 108.3(4) . . ?
C40 N1 C41 105.1(4) . . ?
C39 N1 B1 112.2(3) . . ?
C40 N1 B1 112.5(3) . . ?
C41 N1 B1 111.7(3) . . ?
C42 N2 C43 106.7(3) . . ?
C42 N2 C44 107.3(4) . . ?
C43 N2 C44 106.0(4) . . ?
C42 N2 B21 112.5(3) . . ?
C43 N2 B21 112.2(3) . . ?
C44 N2 B21 111.8(3) . . ?
N1 B1 B6 122.4(3) . . ?
N1 B1 B2 123.1(3) . . ?
B6 B1 B2 59.9(3) . . ?
N1 B1 B4 121.1(3) . . ?
B6 B1 B4 107.6(3) . . ?
B2 B1 B4 107.3(3) . . ?
N1 B1 B5 122.0(3) . . ?
B6 B1 B5 59.5(2) . . ?
B2 B1 B5 106.8(3) . . ?
B4 B1 B5 59.7(2) . . ?
N1 B1 B3 122.2(3) . . ?
B6 B1 B3 107.5(3) . . ?
B2 B1 B3 59.5(3) . . ?
B4 B1 B3 59.9(3) . . ?
B5 B1 B3 107.1(3) . . ?
F2 B2 B3 122.3(3) . . ?
F2 B2 B1 123.6(3) . . ?
B3 B2 B1 60.2(3) . . ?
F2 B2 B6 122.2(3) . . ?
B3 B2 B6 108.2(3) . . ?
B1 B2 B6 60.1(3) . . ?
F2 B2 B7 119.5(4) . . ?
B3 B2 B7 108.3(3) . . ?
B1 B2 B7 108.7(3) . . ?
B6 B2 B7 60.5(3) . . ?
F2 B2 B8 119.9(3) . . ?
B3 B2 B8 59.6(3) . . ?
B1 B2 B8 108.1(3) . . ?
B6 B2 B8 108.5(3) . . ?
B7 B2 B8 60.5(3) . . ?
F3 B3 B8 120.0(4) . . ?
F3 B3 B2 121.9(3) . . ?
B8 B3 B2 60.6(3) . . ?
F3 B3 B9 120.5(3) . . ?
B8 B3 B9 59.5(3) . . ?
B2 B3 B9 108.1(3) . . ?
F3 B3 B4 122.3(4) . . ?
B8 B3 B4 108.1(3) . . ?
B2 B3 B4 108.1(3) . . ?
B9 B3 B4 60.3(3) . . ?
F3 B3 B1 122.8(3) . . ?
B8 B3 B1 109.0(3) . . ?
B2 B3 B1 60.3(3) . . ?
B9 B3 B1 108.5(3) . . ?
B4 B3 B1 60.1(2) . . ?
F4 B4 B9 122.7(3) . . ?
F4 B4 B3 123.4(3) . . ?
B9 B4 B3 59.7(3) . . ?
F4 B4 B1 121.5(4) . . ?
B9 B4 B1 108.0(3) . . ?
B3 B4 B1 60.0(2) . . ?
F4 B4 B10 121.3(3) . . ?
B9 B4 B10 59.4(3) . . ?
B3 B4 B10 107.1(4) . . ?
B1 B4 B10 108.2(3) . . ?
F4 B4 B5 120.6(4) . . ?
B9 B4 B5 107.4(3) . . ?
B3 B4 B5 107.9(3) . . ?
B1 B4 B5 60.6(2) . . ?
B10 B4 B5 59.7(2) . . ?
F5 B5 B11 119.8(3) . . ?
F5 B5 B6 122.7(3) . . ?
B11 B5 B6 60.6(3) . . ?
F5 B5 B10 119.7(3) . . ?
B11 B5 B10 60.0(3) . . ?
B6 B5 B10 108.3(3) . . ?
F5 B5 B1 124.1(3) . . ?
B11 B5 B1 108.3(3) . . ?
B6 B5 B1 59.8(2) . . ?
B10 B5 B1 107.8(3) . . ?
F5 B5 B4 121.9(4) . . ?
B11 B5 B4 108.4(3) . . ?
B6 B5 B4 107.8(3) . . ?
B10 B5 B4 60.2(2) . . ?
B1 B5 B4 59.7(2) . . ?
F6 B6 B5 122.7(3) . . ?
F6 B6 B1 122.5(3) . . ?
B5 B6 B1 60.7(2) . . ?
F6 B6 B2 121.9(3) . . ?
B5 B6 B2 108.0(3) . . ?
B1 B6 B2 60.1(3) . . ?
F6 B6 B11 121.6(3) . . ?
B5 B6 B11 59.2(2) . . ?
B1 B6 B11 107.9(3) . . ?
B2 B6 B11 107.2(3) . . ?
F6 B6 B7 120.6(4) . . ?
B5 B6 B7 107.3(3) . . ?
B1 B6 B7 108.2(3) . . ?
B2 B6 B7 59.8(3) . . ?
B11 B6 B7 59.7(2) . . ?
F7 B7 B2 121.1(3) . . ?
F7 B7 B11 122.8(3) . . ?
B2 B7 B11 107.4(3) . . ?
F7 B7 B6 121.4(4) . . ?
B2 B7 B6 59.8(3) . . ?
B11 B7 B6 59.9(3) . . ?
F7 B7 B12 122.9(4) . . ?
B2 B7 B12 107.5(3) . . ?
B11 B7 B12 59.7(2) . . ?
B6 B7 B12 107.7(3) . . ?
F7 B7 B8 122.1(4) . . ?
B2 B7 B8 59.8(3) . . ?
B11 B7 B8 107.1(3) . . ?
B6 B7 B8 107.4(3) . . ?
B12 B7 B8 59.5(3) . . ?
F8 B8 B9 122.1(4) . . ?
F8 B8 B3 121.2(4) . . ?
B9 B8 B3 60.5(3) . . ?
F8 B8 B12 122.5(4) . . ?
B9 B8 B12 60.2(3) . . ?
B3 B8 B12 108.4(3) . . ?
F8 B8 B2 120.9(4) . . ?
B9 B8 B2 108.2(3) . . ?
B3 B8 B2 59.8(3) . . ?
B12 B8 B2 107.8(3) . . ?
F8 B8 B7 121.5(4) . . ?
B9 B8 B7 108.3(3) . . ?
B3 B8 B7 107.9(3) . . ?
B12 B8 B7 60.1(3) . . ?
B2 B8 B7 59.7(3) . . ?
F9 B9 B8 122.1(4) . . ?
F9 B9 B3 121.0(3) . . ?
B8 B9 B3 60.0(3) . . ?
F9 B9 B12 122.7(4) . . ?
B8 B9 B12 60.6(3) . . ?
B3 B9 B12 108.4(3) . . ?
F9 B9 B4 120.4(4) . . ?
B8 B9 B4 108.4(3) . . ?
B3 B9 B4 60.1(3) . . ?
B12 B9 B4 108.1(3) . . ?
F9 B9 B10 121.8(4) . . ?
B8 B9 B10 108.1(3) . . ?
B3 B9 B10 108.2(3) . . ?
B12 B9 B10 59.4(3) . . ?
B4 B9 B10 60.4(3) . . ?
F10 B10 B12 122.8(3) . . ?
F10 B10 B11 121.2(3) . . ?
B12 B10 B11 60.7(3) . . ?
F10 B10 B5 119.6(3) . . ?
B12 B10 B5 108.6(3) . . ?
B11 B10 B5 59.5(2) . . ?
F10 B10 B9 122.9(3) . . ?
B12 B10 B9 60.5(3) . . ?
B11 B10 B9 108.6(3) . . ?
B5 B10 B9 108.4(3) . . ?
F10 B10 B4 120.6(4) . . ?
B12 B10 B4 108.9(3) . . ?
B11 B10 B4 107.9(3) . . ?
B5 B10 B4 60.1(2) . . ?
B9 B10 B4 60.2(3) . . ?
F11 B11 B5 120.6(3) . . ?
F11 B11 B10 121.2(3) . . ?
B5 B11 B10 60.5(3) . . ?
F11 B11 B12 121.8(3) . . ?
B5 B11 B12 108.3(3) . . ?
B10 B11 B12 59.3(3) . . ?
F11 B11 B6 121.6(3) . . ?
B5 B11 B6 60.2(2) . . ?
B10 B11 B6 108.4(3) . . ?
B12 B11 B6 108.6(3) . . ?
F11 B11 B7 122.2(4) . . ?
B5 B11 B7 108.7(3) . . ?
B10 B11 B7 107.9(3) . . ?
B12 B11 B7 60.4(3) . . ?
B6 B11 B7 60.4(2) . . ?
F12 B12 B10 121.2(3) . . ?
F12 B12 B9 122.3(3) . . ?
B10 B12 B9 60.2(3) . . ?
F12 B12 B11 121.2(3) . . ?
B10 B12 B11 60.1(3) . . ?
B9 B12 B11 107.9(3) . . ?
F12 B12 B8 122.6(4) . . ?
B10 B12 B8 107.6(3) . . ?
B9 B12 B8 59.2(3) . . ?
B11 B12 B8 107.8(3) . . ?
F12 B12 B7 121.7(4) . . ?
B10 B12 B7 108.1(3) . . ?
B9 B12 B7 107.7(3) . . ?
B11 B12 B7 59.8(2) . . ?
B8 B12 B7 60.4(3) . . ?
N2 B21 B23 122.3(3) . . ?
N2 B21 B24 121.7(3) . . ?
B23 B21 B24 59.2(3) . . ?
N2 B21 B22 122.8(3) . . ?
B23 B21 B22 59.7(3) . . ?
B24 B21 B22 106.9(3) . . ?
N2 B21 B25 122.8(3) . . ?
B23 B21 B25 105.9(3) . . ?
B24 B21 B25 58.9(2) . . ?
B22 B21 B25 106.8(3) . . ?
N2 B21 B26 123.5(3) . . ?
B23 B21 B26 106.6(3) . . ?
B24 B21 B26 106.2(3) . . ?
B22 B21 B26 59.8(3) . . ?
B25 B21 B26 59.2(3) . . ?
F22 B22 B27 120.8(4) . . ?
F22 B22 B26 123.0(4) . . ?
B27 B22 B26 59.9(3) . . ?
F22 B22 B21 122.7(4) . . ?
B27 B22 B21 108.7(3) . . ?
B26 B22 B21 60.6(3) . . ?
F22 B22 B23 122.2(4) . . ?
B27 B22 B23 107.1(3) . . ?
B26 B22 B23 107.7(3) . . ?
B21 B22 B23 60.4(3) . . ?
F22 B22 B28 120.2(4) . . ?
B27 B22 B28 60.0(3) . . ?
B26 B22 B28 107.7(4) . . ?
B21 B22 B28 108.3(3) . . ?
B23 B22 B28 59.0(3) . . ?
F23 B23 B28 119.0(4) . . ?
F23 B23 B24 121.8(4) . . ?
B28 B23 B24 108.6(3) . . ?
F23 B23 B29 118.9(3) . . ?
B28 B23 B29 60.0(3) . . ?
B24 B23 B29 60.1(3) . . ?
F23 B23 B21 123.7(4) . . ?
B28 B23 B21 109.4(3) . . ?
B24 B23 B21 60.7(3) . . ?
B29 B23 B21 109.0(3) . . ?
F23 B23 B22 122.9(4) . . ?
B28 B23 B22 60.9(3) . . ?
B24 B23 B22 108.3(3) . . ?
B29 B23 B22 108.5(4) . . ?
B21 B23 B22 59.9(3) . . ?
F24 B24 B29 121.7(3) . . ?
F24 B24 B23 123.3(4) . . ?
B29 B24 B23 59.7(3) . . ?
F24 B24 B25 121.0(3) . . ?
B29 B24 B25 107.5(3) . . ?
B23 B24 B25 108.2(3) . . ?
F24 B24 B210 120.3(3) . . ?
B29 B24 B210 59.4(3) . . ?
B23 B24 B210 107.4(3) . . ?
B25 B24 B210 59.9(3) . . ?
F24 B24 B21 122.1(4) . . ?
B29 B24 B21 108.2(3) . . ?
B23 B24 B21 60.1(2) . . ?
B25 B24 B21 60.9(2) . . ?
B210 B24 B21 108.8(3) . . ?
F25 B25 B211 120.9(3) . . ?
F25 B25 B26 122.7(4) . . ?
B211 B25 B26 60.0(3) . . ?
F25 B25 B24 121.8(4) . . ?
B211 B25 B24 108.0(3) . . ?
B26 B25 B24 107.8(3) . . ?
F25 B25 B210 120.4(3) . . ?
B211 B25 B210 59.8(3) . . ?
B26 B25 B210 107.7(3) . . ?
B24 B25 B210 60.2(3) . . ?
F25 B25 B21 122.7(4) . . ?
B211 B25 B21 108.2(3) . . ?
B26 B25 B21 59.9(3) . . ?
B24 B25 B21 60.1(2) . . ?
B210 B25 B21 108.4(3) . . ?
F26 B26 B27 122.2(4) . . ?
F26 B26 B22 122.4(4) . . ?
B27 B26 B22 60.0(3) . . ?
F26 B26 B211 121.2(4) . . ?
B27 B26 B211 60.3(3) . . ?
B22 B26 B211 108.2(4) . . ?
F26 B26 B25 121.1(4) . . ?
B27 B26 B25 107.8(3) . . ?
B22 B26 B25 108.0(3) . . ?
B211 B26 B25 59.4(3) . . ?
F26 B26 B21 121.2(4) . . ?
B27 B26 B21 108.1(3) . . ?
B22 B26 B21 59.7(3) . . ?
B211 B26 B21 108.5(3) . . ?
B25 B26 B21 60.9(3) . . ?
F27 B27 B26 121.8(4) . . ?
F27 B27 B22 121.3(4) . . ?
B26 B27 B22 60.2(3) . . ?
F27 B27 B211 122.3(5) . . ?
B26 B27 B211 59.7(3) . . ?
B22 B27 B211 107.8(4) . . ?
F27 B27 B212 120.8(4) . . ?
B26 B27 B212 108.8(4) . . ?
B22 B27 B212 109.0(4) . . ?
B211 B27 B212 60.4(3) . . ?
F27 B27 B28 121.5(4) . . ?
B26 B27 B28 108.2(4) . . ?
B22 B27 B28 60.3(3) . . ?
B211 B27 B28 107.7(3) . . ?
B212 B27 B28 60.1(3) . . ?
F28 B28 B23 120.4(4) . . ?
F28 B28 B29 121.1(4) . . ?
B23 B28 B29 60.2(3) . . ?
F28 B28 B212 121.9(4) . . ?
B23 B28 B212 108.8(3) . . ?
B29 B28 B212 60.4(3) . . ?
F28 B28 B27 123.4(4) . . ?
B23 B28 B27 107.7(3) . . ?
B29 B28 B27 107.4(3) . . ?
B212 B28 B27 59.6(3) . . ?
F28 B28 B22 121.8(4) . . ?
B23 B28 B22 60.1(3) . . ?
B29 B28 B22 108.0(3) . . ?
B212 B28 B22 108.1(3) . . ?
B27 B28 B22 59.7(3) . . ?
F29 B29 B210 122.2(3) . . ?
F29 B29 B24 120.7(4) . . ?
B210 B29 B24 60.7(3) . . ?
F29 B29 B28 120.9(3) . . ?
B210 B29 B28 108.9(3) . . ?
B24 B29 B28 108.5(3) . . ?
F29 B29 B23 120.2(3) . . ?
B210 B29 B23 108.8(3) . . ?
B24 B29 B23 60.2(3) . . ?
B28 B29 B23 59.8(3) . . ?
F29 B29 B212 122.2(4) . . ?
B210 B29 B212 60.6(3) . . ?
B24 B29 B212 109.3(3) . . ?
B28 B29 B212 60.4(3) . . ?
B23 B29 B212 108.5(3) . . ?
F210 B210 B29 121.1(4) . . ?
F210 B210 B211 122.6(4) . . ?
B29 B210 B211 108.1(3) . . ?
F210 B210 B212 121.5(4) . . ?
B29 B210 B212 60.3(3) . . ?
B211 B210 B212 60.5(3) . . ?
F210 B210 B25 121.9(3) . . ?
B29 B210 B25 107.9(3) . . ?
B211 B210 B25 59.6(3) . . ?
B212 B210 B25 108.4(3) . . ?
F210 B210 B24 121.1(4) . . ?
B29 B210 B24 59.9(3) . . ?
B211 B210 B24 107.6(3) . . ?
B212 B210 B24 108.4(3) . . ?
B25 B210 B24 59.9(3) . . ?
F211 B211 B26 121.7(4) . . ?
F211 B211 B25 121.8(4) . . ?
B26 B211 B25 60.6(3) . . ?
F211 B211 B210 121.4(4) . . ?
B26 B211 B210 108.9(3) . . ?
B25 B211 B210 60.6(3) . . ?
F211 B211 B27 121.5(4) . . ?
B26 B211 B27 60.0(3) . . ?
B25 B211 B27 108.4(4) . . ?
B210 B211 B27 107.8(3) . . ?
F211 B211 B212 120.6(4) . . ?
B26 B211 B212 108.3(4) . . ?
B25 B211 B212 109.1(3) . . ?
B210 B211 B212 60.4(3) . . ?
B27 B211 B212 59.5(3) . . ?
F212 B212 B29 121.6(4) . . ?
F212 B212 B210 121.9(4) . . ?
B29 B212 B210 59.1(3) . . ?
F212 B212 B28 121.8(3) . . ?
B29 B212 B28 59.2(3) . . ?
B210 B212 B28 106.8(3) . . ?
F212 B212 B211 123.3(4) . . ?
B29 B212 B211 106.1(3) . . ?
B210 B212 B211 59.1(3) . . ?
B28 B212 B211 107.6(3) . . ?
F212 B212 B27 123.0(4) . . ?
B29 B212 B27 107.0(4) . . ?
B210 B212 B27 107.2(4) . . ?
B28 B212 B27 60.3(3) . . ?
B211 B212 B27 60.1(3) . . ?
C21 C20 C33 120.8(4) . . ?
C21 C20 C27 119.5(3) . . ?
C33 C20 C27 119.6(3) . . ?
C21 C20 F29 97.3(2) . . ?
C33 C20 F29 83.7(2) . . ?
C27 C20 F29 90.0(2) . . ?
C26 C21 C22 119.2(4) . . ?
C26 C21 C20 120.4(4) . . ?
C22 C21 C20 120.4(4) . . ?
C23 C22 C21 120.6(4) . . ?
C22 C23 C24 119.4(5) . . ?
C23 C24 C25 121.5(4) . . ?
C26 C25 C24 119.7(4) . . ?
C25 C26 C21 119.6(4) . . ?
C28 C27 C32 119.5(3) . . ?
C28 C27 C20 120.6(3) . . ?
C32 C27 C20 120.0(3) . . ?
C29 C28 C27 119.9(4) . . ?
C30 C29 C28 119.9(4) . . ?
C31 C30 C29 121.0(4) . . ?
C30 C31 C32 120.7(4) . . ?
C31 C32 C27 119.0(4) . . ?
C38 C33 C34 117.9(4) . . ?
C38 C33 C20 121.1(4) . . ?
C34 C33 C20 121.0(4) . . ?
C35 C34 C33 120.3(4) . . ?
C36 C35 C34 120.3(4) . . ?
C35 C36 C37 120.8(4) . . ?
C38 C37 C36 119.3(4) . . ?
C37 C38 C33 121.3(4) . . ?

loop_
_geom_bond_atom_site_label_1
_geom_bond_atom_site_label_2
_geom_bond_distance
_geom_bond_site_symmetry_2
_geom_bond_publ_flag
C1 C14 1.437(5) . ?
C1 C8 1.454(5) . ?
C1 C2 1.448(5) . ?
C1 F5 2.992(4) . ?
C2 C3 1.406(5) . ?
C2 C7 1.398(5) . ?
C3 C4 1.379(6) . ?
C4 C5 1.381(6) . ?
C5 C6 1.377(6) . ?
C6 C7 1.365(6) . ?
C8 C13 1.387(5) . ?
C8 C9 1.399(5) . ?
C9 C10 1.380(5) . ?
C10 C11 1.373(5) . ?
C11 C12 1.373(5) . ?
C12 C13 1.381(5) . ?
C14 C15 1.410(5) . ?
C14 C19 1.405(5) . ?
C15 C16 1.376(5) . ?
C16 C17 1.369(6) . ?
C17 C18 1.386(6) . ?
C18 C19 1.372(5) . ?
C39 N1 1.475(5) . ?
C40 N1 1.493(5) . ?
C41 N1 1.488(6) . ?
C42 N2 1.496(5) . ?
C43 N2 1.500(5) . ?
C44 N2 1.505(5) . ?
F2 B2 1.392(5) . ?
F3 B3 1.391(5) . ?
F4 B4 1.380(5) . ?
F5 B5 1.369(5) . ?
F6 B6 1.378(4) . ?
F7 B7 1.372(5) . ?
F8 B8 1.377(5) . ?
F9 B9 1.394(5) . ?
F10 B10 1.390(5) . ?
F11 B11 1.382(5) . ?
F12 B12 1.391(5) . ?
F22 B22 1.386(5) . ?
F23 B23 1.385(5) . ?
F24 B24 1.383(5) . ?
F25 B25 1.381(5) . ?
F26 B26 1.382(5) . ?
F27 B27 1.381(6) . ?
F28 B28 1.379(5) . ?
F29 B29 1.390(5) . ?
F29 C20 2.942(4) . ?
F210 B210 1.385(5) . ?
F211 B211 1.394(5) . ?
F212 B212 1.378(5) . ?
N1 B1 1.576(5) . ?
N2 B21 1.568(6) . ?
B1 B6 1.791(6) . ?
B1 B2 1.792(7) . ?
B1 B4 1.791(6) . ?
B1 B5 1.808(6) . ?
B1 B3 1.789(6) . ?
B2 B3 1.777(7) . ?
B2 B6 1.788(6) . ?
B2 B7 1.788(7) . ?
B2 B8 1.791(6) . ?
B3 B8 1.772(7) . ?
B3 B9 1.780(6) . ?
B3 B4 1.788(7) . ?
B4 B9 1.791(7) . ?
B4 B10 1.793(6) . ?
B4 B5 1.792(6) . ?
B5 B11 1.767(6) . ?
B5 B6 1.786(6) . ?
B5 B10 1.785(6) . ?
B6 B11 1.793(6) . ?
B6 B7 1.801(7) . ?
B7 B11 1.788(6) . ?
B7 B12 1.799(7) . ?
B7 B8 1.803(7) . ?
B8 B9 1.763(7) . ?
B8 B12 1.789(6) . ?
B9 B12 1.781(7) . ?
B9 B10 1.776(6) . ?
B10 B12 1.761(7) . ?
B10 B11 1.776(6) . ?
B11 B12 1.786(6) . ?
B21 B23 1.795(6) . ?
B21 B24 1.806(6) . ?
B21 B22 1.787(7) . ?
B21 B25 1.820(6) . ?
B21 B26 1.803(7) . ?
B22 B27 1.785(8) . ?
B22 B26 1.789(8) . ?
B22 B23 1.783(7) . ?
B22 B28 1.796(7) . ?
B23 B28 1.763(7) . ?
B23 B24 1.778(7) . ?
B23 B29 1.770(7) . ?
B24 B29 1.776(7) . ?
B24 B25 1.784(6) . ?
B24 B210 1.789(7) . ?
B25 B211 1.768(7) . ?
B25 B26 1.789(7) . ?
B25 B210 1.784(7) . ?
B26 B27 1.783(8) . ?
B26 B211 1.777(8) . ?
B27 B211 1.789(8) . ?
B27 B212 1.779(7) . ?
B27 B28 1.791(8) . ?
B28 B29 1.766(7) . ?
B28 B212 1.787(7) . ?
B29 B210 1.767(6) . ?
B29 B212 1.788(7) . ?
B210 B211 1.771(7) . ?
B210 B212 1.794(7) . ?
B211 B212 1.795(7) . ?
C20 C21 1.438(5) . ?
C20 C33 1.442(5) . ?
C20 C27 1.466(5) . ?
C21 C26 1.403(5) . ?
C21 C22 1.403(5) . ?
C22 C23 1.362(6) . ?
C23 C24 1.383(6) . ?
C24 C25 1.376(7) . ?
C25 C26 1.382(6) . ?
C27 C28 1.392(5) . ?
C27 C32 1.413(5) . ?
C28 C29 1.384(5) . ?
C29 C30 1.388(6) . ?
C30 C31 1.353(5) . ?
C31 C32 1.392(5) . ?
C33 C38 1.402(5) . ?
C33 C34 1.408(5) . ?
C34 C35 1.365(5) . ?
C35 C36 1.385(6) . ?
C36 C37 1.373(6) . ?
C37 C38 1.372(5) . ?
